data_7057502
loop_
_publ_author_name
'Shinde, Dilip Nivrutti'
'Trivedi, Rajiv'
'Krishna, Jonnadula V. S.'
'Giribabu, L.'
'Sridhar, B.'
'Khursade, Parag S.'
'Prakasham, R. S.'

_publ_section_title
;
 N-Arylation of ferrocenyl 2,4-thiazolidinedione conjugates via a
 copper-catalysed Chan--Lam cross coupling reaction with aryl boronic
 acids and their optoelectronic properties
;
_journal_issue 15
_journal_name_full 'New Journal of Chemistry'
_journal_page_first 12587
_journal_paper_doi 10.1039/C8NJ01598H
_journal_volume 42
_journal_year 2018
_chemical_absolute_configuration adrm
_chemical_formula_moiety 'C21 H17 Fe N O3 S'
_chemical_formula_sum 'C21 H17 Fe N O3 S'
_chemical_formula_weight 419.27
_space_group_crystal_system orthorhombic
_space_group_IT_number 19
_space_group_name_Hall 'P 2ac 2ab'
_space_group_name_H-M_alt 'P 21 21 21'
_symmetry_space_group_name_Hall 'P 2ac 2ab'
_symmetry_space_group_name_H-M 'P 21 21 21'
_atom_sites_solution_hydrogens geom
_audit_creation_method SHELXL-2014/7
_audit_update_record
;
2018-01-08 deposited with the CCDC.
2018-06-11 downloaded from the CCDC.
;
_cell_angle_alpha 90
_cell_angle_beta 90
_cell_angle_gamma 90
_cell_formula_units_Z 4
_cell_length_a 6.78250(10)
_cell_length_b 12.1423(2)
_cell_length_c 22.2710(4)
_cell_measurement_reflns_used 5866
_cell_measurement_temperature 100(2)
_cell_measurement_theta_max 22.71
_cell_measurement_theta_min 2.15
_cell_volume 1834.13(5)
_computing_cell_refinement '<i>SAINT</i> (Bruker, 2016)'
_computing_data_collection '<i>APEX3</i> (Bruker, 2016)'
_computing_data_reduction 'Bruker SAINT'
_computing_molecular_graphics 'Bruker SHELXTL'
_computing_publication_material 'Bruker SHELXTL'
_computing_structure_refinement '<i>SHELXL2014</i> (Sheldrick, 2015)'
_computing_structure_solution '<i>SHELXT</i> (Sheldrick, 2015)'
_diffrn_ambient_temperature 100(2)
_diffrn_measured_fraction_theta_full 0.999
_diffrn_measured_fraction_theta_max 0.997
_diffrn_measurement_device_type 'Bruker D8 QUEST PHOTON-100'
_diffrn_measurement_method '\w and \f'
_diffrn_radiation_type MoK\a
_diffrn_radiation_wavelength 0.71073
_diffrn_reflns_av_R_equivalents 0.1029
_diffrn_reflns_av_unetI/netI 0.1304
_diffrn_reflns_Laue_measured_fraction_full 0.999
_diffrn_reflns_Laue_measured_fraction_max 0.997
_diffrn_reflns_limit_h_max 9
_diffrn_reflns_limit_h_min -9
_diffrn_reflns_limit_k_max 17
_diffrn_reflns_limit_k_min -16
_diffrn_reflns_limit_l_max 31
_diffrn_reflns_limit_l_min -31
_diffrn_reflns_number 19852
_diffrn_reflns_point_group_measured_fraction_full 0.999
_diffrn_reflns_point_group_measured_fraction_max 0.998
_diffrn_reflns_theta_full 25.242
_diffrn_reflns_theta_max 30.534
_diffrn_reflns_theta_min 2.482
_exptl_absorpt_coefficient_mu 0.958
_exptl_absorpt_correction_T_max 0.7461
_exptl_absorpt_correction_T_min 0.6545
_exptl_absorpt_correction_type multi-scan
_exptl_absorpt_process_details 'SADABS, Bruker, 2016'
_exptl_crystal_colour 'dark red'
_exptl_crystal_density_diffrn 1.518
_exptl_crystal_description block
_exptl_crystal_F_000 864
_exptl_crystal_size_max 0.280
_exptl_crystal_size_mid 0.260
_exptl_crystal_size_min 0.120
_refine_diff_density_max 0.272
_refine_diff_density_min -0.278
_refine_diff_density_rms 0.064
_refine_ls_abs_structure_details
;
 Refined as an inversion twin.
;
_refine_ls_abs_structure_Flack 0.06(3)
_refine_ls_extinction_method none
_refine_ls_goodness_of_fit_ref 1.004
_refine_ls_hydrogen_treatment constr
_refine_ls_matrix_type full
_refine_ls_number_parameters 246
_refine_ls_number_reflns 5603
_refine_ls_number_restraints 0
_refine_ls_restrained_S_all 1.004
_refine_ls_R_factor_all 0.1522
_refine_ls_R_factor_gt 0.0609
_refine_ls_shift/su_max 0.000
_refine_ls_shift/su_mean 0.000
_refine_ls_structure_factor_coef Fsqd
_refine_ls_weighting_details 'w=1/[\s^2^(Fo^2^)+(0.0321P)^2^] where P=(Fo^2^+2Fc^2^)/3'
_refine_ls_weighting_scheme calc
_refine_ls_wR_factor_gt 0.0894
_refine_ls_wR_factor_ref 0.1080
_reflns_Friedel_coverage 0.757
_reflns_Friedel_fraction_full 1.000
_reflns_Friedel_fraction_max 0.999
_reflns_number_gt 3010
_reflns_number_total 5603
_reflns_threshold_expression 'I > 2\s(I)'
_cod_data_source_file c8nj01598h2.cif
_cod_data_source_block KA293_0m_a
_cod_depositor_comments 'Adding full bibliography for 7057502.cif.'
_cod_database_code 7057502
_shelx_shelxl_version_number 2014/7
_shelx_space_group_comment
;
The symmetry employed for this shelxl refinement is uniquely defined
by the following loop, which should always be used as a source of
symmetry information in preference to the above space-group names.
They are only intended as comments.
;
_shelx_estimated_absorpt_t_min 0.775
_shelx_estimated_absorpt_t_max 0.894

loop_
_space_group_symop_operation_xyz
'x, y, z'
'-x+1/2, -y, z+1/2'
'-x, y+1/2, -z+1/2'
'x+1/2, -y+1/2, -z'

loop_
_atom_site_label
_atom_site_type_symbol
_atom_site_fract_x
_atom_site_fract_y
_atom_site_fract_z
_atom_site_U_iso_or_equiv
_atom_site_adp_type
_atom_site_occupancy
_atom_site_site_symmetry_order
_atom_site_calc_flag
_atom_site_refinement_flags_posn
_atom_site_refinement_flags_adp
C1 C 0.7963(10) 0.8887(4) 0.6919(3) 0.0682(17) Uani 1 1 d . .
H1 H 0.7985 0.9394 0.7273 0.082 Uiso 1 1 calc R U
C2 C 0.9529(9) 0.8697(5) 0.6525(3) 0.0654(17) Uani 1 1 d . .
H2 H 1.0859 0.9049 0.6549 0.079 Uiso 1 1 calc R U
C3 C 0.8931(8) 0.7917(4) 0.6093(2) 0.0549(14) Uani 1 1 d . .
H3 H 0.9749 0.7630 0.5753 0.066 Uiso 1 1 calc R U
C4 C 0.6936(7) 0.7620(4) 0.6222(2) 0.0449(12) Uani 1 1 d . .
C5 C 0.6376(9) 0.8241(4) 0.6740(2) 0.0560(14) Uani 1 1 d . .
H5 H 0.5064 0.8207 0.6944 0.067 Uiso 1 1 calc R U
C6 C 1.0546(10) 0.5937(6) 0.6918(3) 0.079(2) Uani 1 1 d . .
H6 H 1.1366 0.5682 0.6572 0.095 Uiso 1 1 calc R U
C7 C 1.1125(11) 0.6678(6) 0.7363(4) 0.090(2) Uani 1 1 d . .
H7 H 1.2435 0.7053 0.7387 0.107 Uiso 1 1 calc R U
C8 C 0.9594(13) 0.6805(6) 0.7770(3) 0.085(2) Uani 1 1 d . .
H8 H 0.9595 0.7281 0.8137 0.101 Uiso 1 1 calc R U
C9 C 0.8075(9) 0.6133(5) 0.7573(3) 0.0704(18) Uani 1 1 d . .
H9 H 0.6765 0.6043 0.7773 0.085 Uiso 1 1 calc R U
C10 C 0.8686(11) 0.5600(4) 0.7052(3) 0.0645(16) Uani 1 1 d . .
H10 H 0.7889 0.5061 0.6815 0.077 Uiso 1 1 calc R U
C11 C 0.5682(7) 0.6812(4) 0.59455(19) 0.0397(12) Uani 1 1 d . .
H11 H 0.4434 0.6716 0.6132 0.048 Uiso 1 1 calc R U
C12 C 0.6009(6) 0.6172(4) 0.54630(19) 0.0359(11) Uani 1 1 d . .
C13 C 0.4566(7) 0.5327(4) 0.52716(19) 0.0351(11) Uani 1 1 d . .
C14 C 0.7157(7) 0.5059(4) 0.4567(2) 0.0388(12) Uani 1 1 d . .
C15 C 0.4292(6) 0.3825(4) 0.45170(18) 0.0316(11) Uani 1 1 d . .
C16 C 0.5084(6) 0.2781(4) 0.45318(18) 0.0362(11) Uani 1 1 d . .
H16 H 0.6323 0.2658 0.4719 0.043 Uiso 1 1 calc R U
C17 C 0.4086(6) 0.1921(4) 0.42774(19) 0.0338(11) Uani 1 1 d . .
H17 H 0.4639 0.1202 0.4284 0.041 Uiso 1 1 calc R U
C18 C 0.2261(6) 0.2098(4) 0.40091(18) 0.0348(11) Uani 1 1 d . .
C19 C 0.1471(7) 0.3143(4) 0.39899(19) 0.0361(11) Uani 1 1 d . .
H19 H 0.0232 0.3268 0.3803 0.043 Uiso 1 1 calc R U
C20 C 0.2499(6) 0.4011(4) 0.42456(19) 0.0378(12) Uani 1 1 d . .
H20 H 0.1966 0.4734 0.4234 0.045 Uiso 1 1 calc R U
C21 C -0.0459(8) 0.1356(5) 0.3456(3) 0.0674(17) Uani 1 1 d . .
H21A H -0.1451 0.1655 0.3732 0.101 Uiso 1 1 calc R U
H21B H -0.0920 0.0651 0.3296 0.101 Uiso 1 1 calc R U
H21C H -0.0247 0.1875 0.3125 0.101 Uiso 1 1 calc R U
Fe1 Fe 0.87338(10) 0.72546(6) 0.69257(3) 0.0421(2) Uani 1 1 d . .
N1 N 0.5328(5) 0.4722(3) 0.47928(16) 0.0354(9) Uani 1 1 d . .
O1 O 0.2964(5) 0.5175(3) 0.54870(15) 0.0526(10) Uani 1 1 d . .
O2 O 0.7957(5) 0.4684(3) 0.41384(15) 0.0545(10) Uani 1 1 d . .
O3 O 0.1357(5) 0.1193(3) 0.37734(15) 0.0516(9) Uani 1 1 d . .
S1 S 0.81132(17) 0.61401(12) 0.50122(6) 0.0499(4) Uani 1 1 d . .

loop_
_atom_site_aniso_label
_atom_site_aniso_U_11
_atom_site_aniso_U_22
_atom_site_aniso_U_33
_atom_site_aniso_U_23
_atom_site_aniso_U_13
_atom_site_aniso_U_12
C1 0.102(4) 0.038(3) 0.065(4) -0.009(4) -0.023(4) -0.010(3)
C2 0.091(4) 0.050(4) 0.055(4) 0.004(3) -0.010(3) -0.038(3)
C3 0.080(4) 0.047(3) 0.037(3) 0.009(2) -0.003(3) -0.020(3)
C4 0.061(3) 0.032(3) 0.041(3) 0.003(2) -0.010(2) -0.005(3)
C5 0.078(4) 0.035(3) 0.055(3) -0.007(2) -0.009(3) 0.001(3)
C6 0.084(5) 0.086(5) 0.067(4) 0.014(5) 0.008(4) 0.028(4)
C7 0.063(4) 0.100(6) 0.106(6) 0.040(5) -0.034(5) -0.017(4)
C8 0.135(6) 0.076(5) 0.042(4) 0.004(3) -0.035(4) 0.005(5)
C9 0.077(4) 0.072(5) 0.062(4) 0.030(4) 0.003(3) -0.004(4)
C10 0.095(5) 0.035(3) 0.064(4) 0.007(3) -0.024(4) 0.001(3)
C11 0.044(3) 0.040(3) 0.035(3) 0.002(2) -0.006(2) 0.002(2)
C12 0.039(2) 0.035(3) 0.034(2) 0.001(2) -0.006(2) 0.002(2)
C13 0.037(3) 0.038(3) 0.031(2) -0.001(2) -0.007(2) 0.003(2)
C14 0.029(2) 0.045(3) 0.042(3) 0.005(3) 0.001(2) 0.005(2)
C15 0.034(2) 0.037(3) 0.024(2) -0.002(2) 0.0019(18) -0.001(2)
C16 0.030(2) 0.046(3) 0.033(2) 0.000(3) -0.0001(18) 0.007(2)
C17 0.036(3) 0.029(3) 0.037(2) 0.002(2) 0.001(2) 0.007(2)
C18 0.041(2) 0.035(3) 0.028(2) -0.003(2) 0.0051(19) -0.002(2)
C19 0.030(2) 0.041(3) 0.037(3) -0.007(2) -0.008(2) -0.001(2)
C20 0.038(3) 0.036(3) 0.040(3) 0.006(2) -0.001(2) 0.007(2)
C21 0.066(4) 0.065(4) 0.071(4) 0.000(3) -0.032(3) -0.014(3)
Fe1 0.0541(4) 0.0381(4) 0.0340(3) 0.0004(4) -0.0066(3) -0.0108(4)
N1 0.036(2) 0.038(3) 0.032(2) -0.0004(19) -0.0005(17) 0.0029(18)
O1 0.0376(19) 0.069(3) 0.051(2) -0.016(2) 0.0077(17) -0.0121(19)
O2 0.0378(18) 0.069(3) 0.057(2) -0.012(2) 0.0117(17) 0.0058(18)
O3 0.052(2) 0.039(2) 0.064(2) -0.0088(18) -0.0084(19) -0.005(2)
S1 0.0388(7) 0.0535(9) 0.0573(8) -0.0039(7) 0.0017(6) -0.0103(6)

loop_
_atom_type_symbol
_atom_type_description
_atom_type_scat_dispersion_real
_atom_type_scat_dispersion_imag
_atom_type_scat_source
C C 0.0033 0.0016 'International Tables Vol C Tables 4.2.6.8 and 6.1.1.4'
H H 0.0000 0.0000 'International Tables Vol C Tables 4.2.6.8 and 6.1.1.4'
Fe Fe 0.3463 0.8444 'International Tables Vol C Tables 4.2.6.8 and 6.1.1.4'
N N 0.0061 0.0033 'International Tables Vol C Tables 4.2.6.8 and 6.1.1.4'
O O 0.0106 0.0060 'International Tables Vol C Tables 4.2.6.8 and 6.1.1.4'
S S 0.1246 0.1234 'International Tables Vol C Tables 4.2.6.8 and 6.1.1.4'

loop_
_geom_angle_atom_site_label_1
_geom_angle_atom_site_label_2
_geom_angle_atom_site_label_3
_geom_angle
C5 C1 C2 108.3(5)
C5 C1 Fe1 69.7(3)
C2 C1 Fe1 69.6(3)
C5 C1 H1 125.8
C2 C1 H1 125.8
Fe1 C1 H1 125.8
C1 C2 C3 108.7(5)
C1 C2 Fe1 70.5(3)
C3 C2 Fe1 69.2(3)
C1 C2 H2 125.6
C3 C2 H2 125.6
Fe1 C2 H2 125.6
C2 C3 C4 107.6(5)
C2 C3 Fe1 70.1(3)
C4 C3 Fe1 69.7(3)
C2 C3 H3 126.2
C4 C3 H3 126.2
Fe1 C3 H3 126.2
C5 C4 C3 106.4(5)
C5 C4 C11 123.3(5)
C3 C4 C11 130.2(5)
C5 C4 Fe1 69.7(3)
C3 C4 Fe1 69.1(3)
C11 C4 Fe1 122.4(3)
C1 C5 C4 108.9(5)
C1 C5 Fe1 70.5(3)
C4 C5 Fe1 69.3(3)
C1 C5 H5 125.5
C4 C5 H5 125.5
Fe1 C5 H5 125.5
C10 C6 C7 107.5(6)
C10 C6 Fe1 70.8(3)
C7 C6 Fe1 69.8(4)
C10 C6 H6 126.2
C7 C6 H6 126.2
Fe1 C6 H6 126.2
C8 C7 C6 109.0(6)
C8 C7 Fe1 71.0(4)
C6 C7 Fe1 69.8(4)
C8 C7 H7 125.5
C6 C7 H7 125.5
Fe1 C7 H7 125.5
C7 C8 C9 106.6(6)
C7 C8 Fe1 69.1(3)
C9 C8 Fe1 69.8(3)
C7 C8 H8 126.7
C9 C8 H8 126.7
Fe1 C8 H8 126.7
C8 C9 C10 108.4(6)
C8 C9 Fe1 70.5(4)
C10 C9 Fe1 69.8(3)
C8 C9 H9 125.8
C10 C9 H9 125.8
Fe1 C9 H9 125.8
C6 C10 C9 108.6(6)
C6 C10 Fe1 69.9(4)
C9 C10 Fe1 70.1(3)
C6 C10 H10 125.7
C9 C10 H10 125.7
Fe1 C10 H10 125.7
C12 C11 C4 129.8(4)
C12 C11 H11 115.1
C4 C11 H11 115.1
C11 C12 C13 121.4(4)
C11 C12 S1 127.4(4)
C13 C12 S1 111.1(3)
O1 C13 N1 124.0(5)
O1 C13 C12 126.1(4)
N1 C13 C12 109.9(4)
O2 C14 N1 125.5(5)
O2 C14 S1 124.6(4)
N1 C14 S1 109.9(3)
C16 C15 C20 120.4(4)
C16 C15 N1 119.8(4)
C20 C15 N1 119.8(4)
C17 C16 C15 120.0(4)
C17 C16 H16 120.0
C15 C16 H16 120.0
C16 C17 C18 120.1(4)
C16 C17 H17 120.0
C18 C17 H17 120.0
O3 C18 C19 123.7(4)
O3 C18 C17 116.2(4)
C19 C18 C17 120.1(4)
C18 C19 C20 119.4(4)
C18 C19 H19 120.3
C20 C19 H19 120.3
C15 C20 C19 120.0(5)
C15 C20 H20 120.0
C19 C20 H20 120.0
O3 C21 H21A 109.5
O3 C21 H21B 109.5
H21A C21 H21B 109.5
O3 C21 H21C 109.5
H21A C21 H21C 109.5
H21B C21 H21C 109.5
C6 Fe1 C7 40.4(3)
C6 Fe1 C3 105.5(3)
C7 Fe1 C3 121.8(3)
C6 Fe1 C10 39.2(2)
C7 Fe1 C10 66.6(3)
C3 Fe1 C10 121.4(2)
C6 Fe1 C9 67.0(3)
C7 Fe1 C9 66.5(3)
C3 Fe1 C9 158.4(3)
C10 Fe1 C9 40.1(2)
C6 Fe1 C4 122.1(3)
C7 Fe1 C4 158.4(3)
C3 Fe1 C4 41.2(2)
C10 Fe1 C4 108.3(2)
C9 Fe1 C4 124.1(2)
C6 Fe1 C8 67.8(3)
C7 Fe1 C8 39.9(3)
C3 Fe1 C8 158.4(3)
C10 Fe1 C8 67.2(3)
C9 Fe1 C8 39.7(2)
C4 Fe1 C8 159.8(3)
C6 Fe1 C2 121.1(3)
C7 Fe1 C2 107.3(3)
C3 Fe1 C2 40.6(2)
C10 Fe1 C2 156.3(3)
C9 Fe1 C2 160.8(3)
C4 Fe1 C2 68.5(2)
C8 Fe1 C2 123.8(3)
C6 Fe1 C5 160.3(3)
C7 Fe1 C5 158.7(3)
C3 Fe1 C5 68.5(2)
C10 Fe1 C5 126.6(3)
C9 Fe1 C5 111.4(2)
C4 Fe1 C5 41.04(18)
C8 Fe1 C5 124.6(3)
C2 Fe1 C5 67.3(3)
C6 Fe1 C1 157.2(3)
C7 Fe1 C1 123.0(3)
C3 Fe1 C1 68.1(2)
C10 Fe1 C1 162.6(3)
C9 Fe1 C1 126.6(3)
C4 Fe1 C1 68.3(2)
C8 Fe1 C1 109.7(3)
C2 Fe1 C1 39.9(2)
C5 Fe1 C1 39.7(2)
C13 N1 C14 116.7(4)
C13 N1 C15 123.1(4)
C14 N1 C15 120.1(4)
C18 O3 C21 117.7(4)
C12 S1 C14 92.3(2)

loop_
_geom_bond_atom_site_label_1
_geom_bond_atom_site_label_2
_geom_bond_distance
C1 C5 1.390(7)
C1 C2 1.397(8)
C1 Fe1 2.050(5)
C1 H1 1.0000
C2 C3 1.411(7)
C2 Fe1 2.038(5)
C2 H2 1.0000
C3 C4 1.430(7)
C3 Fe1 2.027(5)
C3 H3 1.0000
C4 C5 1.428(6)
C4 C11 1.437(6)
C4 Fe1 2.034(4)
C5 Fe1 2.040(6)
C5 H5 1.0000
C6 C10 1.359(8)
C6 C7 1.395(9)
C6 Fe1 2.017(6)
C6 H6 1.0000
C7 C8 1.386(9)
C7 Fe1 2.017(6)
C7 H7 1.0000
C8 C9 1.385(8)
C8 Fe1 2.042(6)
C8 H8 1.0000
C9 C10 1.393(8)
C9 Fe1 2.033(5)
C9 H9 1.0000
C10 Fe1 2.029(5)
C10 H10 1.0000
C11 C12 1.345(6)
C11 H11 0.9500
C12 C13 1.481(6)
C12 S1 1.745(4)
C13 O1 1.202(5)
C13 N1 1.394(5)
C14 O2 1.188(5)
C14 N1 1.400(5)
C14 S1 1.769(5)
C15 C16 1.378(6)
C15 C20 1.377(6)
C15 N1 1.434(5)
C16 C17 1.367(6)
C16 H16 0.9500
C17 C18 1.391(6)
C17 H17 0.9500
C18 O3 1.363(5)
C18 C19 1.379(6)
C19 C20 1.386(6)
C19 H19 0.9500
C20 H20 0.9500
C21 O3 1.433(6)
C21 H21A 0.9800
C21 H21B 0.9800
C21 H21C 0.9800

loop_
_geom_torsion_atom_site_label_1
_geom_torsion_atom_site_label_2
_geom_torsion_atom_site_label_3
_geom_torsion_atom_site_label_4
_geom_torsion
C5 C1 C2 C3 -0.3(7)
Fe1 C1 C2 C3 58.9(4)
C5 C1 C2 Fe1 -59.2(4)
C1 C2 C3 C4 0.2(7)
Fe1 C2 C3 C4 59.8(4)
C1 C2 C3 Fe1 -59.6(4)
C2 C3 C4 C5 -0.1(6)
Fe1 C3 C4 C5 60.1(3)
C2 C3 C4 C11 -175.5(5)
Fe1 C3 C4 C11 -115.4(5)
C2 C3 C4 Fe1 -60.1(4)
C2 C1 C5 C4 0.3(7)
Fe1 C1 C5 C4 -58.8(4)
C2 C1 C5 Fe1 59.0(4)
C3 C4 C5 C1 -0.1(6)
C11 C4 C5 C1 175.7(5)
Fe1 C4 C5 C1 59.6(4)
C3 C4 C5 Fe1 -59.7(3)
C11 C4 C5 Fe1 116.2(5)
C10 C6 C7 C8 -0.7(7)
Fe1 C6 C7 C8 60.4(5)
C10 C6 C7 Fe1 -61.1(4)
C6 C7 C8 C9 0.3(8)
Fe1 C7 C8 C9 60.0(4)
C6 C7 C8 Fe1 -59.7(5)
C7 C8 C9 C10 0.2(7)
Fe1 C8 C9 C10 59.7(4)
C7 C8 C9 Fe1 -59.5(4)
C7 C6 C10 C9 0.8(7)
Fe1 C6 C10 C9 -59.7(4)
C7 C6 C10 Fe1 60.5(4)
C8 C9 C10 C6 -0.6(7)
Fe1 C9 C10 C6 59.5(4)
C8 C9 C10 Fe1 -60.2(4)
C5 C4 C11 C12 -179.9(5)
C3 C4 C11 C12 -5.1(9)
Fe1 C4 C11 C12 -94.2(6)
C4 C11 C12 C13 175.7(4)
C4 C11 C12 S1 -0.6(8)
C11 C12 C13 O1 5.3(7)
S1 C12 C13 O1 -177.9(4)
C11 C12 C13 N1 -175.2(4)
S1 C12 C13 N1 1.7(5)
C20 C15 C16 C17 -0.2(6)
N1 C15 C16 C17 179.0(4)
C15 C16 C17 C18 -0.7(6)
C16 C17 C18 O3 -179.2(4)
C16 C17 C18 C19 1.1(6)
O3 C18 C19 C20 179.6(4)
C17 C18 C19 C20 -0.7(7)
C16 C15 C20 C19 0.6(6)
N1 C15 C20 C19 -178.6(4)
C18 C19 C20 C15 -0.1(7)
O1 C13 N1 C14 175.3(4)
C12 C13 N1 C14 -4.2(5)
O1 C13 N1 C15 -1.9(7)
C12 C13 N1 C15 178.5(4)
O2 C14 N1 C13 -174.9(5)
S1 C14 N1 C13 4.8(5)
O2 C14 N1 C15 2.4(7)
S1 C14 N1 C15 -177.8(3)
C16 C15 N1 C13 -117.9(5)
C20 C15 N1 C13 61.3(6)
C16 C15 N1 C14 65.0(5)
C20 C15 N1 C14 -115.8(4)
C19 C18 O3 C21 4.0(6)
C17 C18 O3 C21 -175.7(4)
C11 C12 S1 C14 177.4(4)
C13 C12 S1 C14 0.8(3)
O2 C14 S1 C12 176.7(4)
N1 C14 S1 C12 -3.1(3)
